data_7111393
loop_
_publ_author_name
'Jackson, W. Gregory'
'McKeon, Josephine A.'
'Zehnder, Margareta'
'Neuberger, Markus'
'Fallab, Silvio'

_publ_section_title
;
 The rediscovery of Alfred Werner's second hexol
;
_journal_issue 20
_journal_name_full 'Chemical Communications'
_journal_page_first 2322
_journal_page_last 2323
_journal_paper_doi 10.1039/b408277j
_journal_year 2004
_chemical_compound_source
;
?
;
_chemical_formula_moiety 'H50 Co6 N14 O10 * 2 ZnCl4 * 2 ZnCl3H2O * 2 H2O'
_chemical_formula_sum 'Cl14 Co6 H58 N14 O14 Zn4'
_chemical_formula_weight 1590.00
_chemical_name_systematic
;
?
;
_space_group_IT_number 2
_symmetry_cell_setting triclinic
_symmetry_space_group_name_Hall '-P 1'
_symmetry_space_group_name_H-M 'P -1'
_atom_sites_solution_hydrogens geom
_atom_sites_solution_primary direct
_audit_creation_date 04-22-03
_audit_creation_method CRYSTALS_ver_12-03-99
_cell_angle_alpha 114.307(7)
_cell_angle_beta 105.416(6)
_cell_angle_gamma 94.686(8)
_cell_formula_units_Z 1
_cell_length_a 10.4258(5)
_cell_length_b 10.8203(11)
_cell_length_c 12.1234(5)
_cell_measurement_reflns_used 6326
_cell_measurement_temperature 173
_cell_measurement_theta_max 29
_cell_measurement_theta_min 3
_cell_volume 1172.79(17)
_computing_cell_refinement
;
Denzo/Scalepack (Otwinowski & Minor, 1996)
;
_computing_data_collection
;
COLLECT (Nonius BV, 1997)
;
_computing_data_reduction
;
Denzo/Scalepack (Otwinowski & Minor, 1996)
;
_computing_molecular_graphics
;
CAMERON (Watkin et al 1996)
;
_computing_publication_material
;
CRYSTALS (Watkin et al 2003)
;
_computing_structure_refinement
;
CRYSTALS (Watkin et al 2003)
;
_computing_structure_solution
;
SIR92 (Altomare et al, 1994)
;
_diffrn_ambient_temperature 173
_diffrn_measured_fraction_theta_full 0.999
_diffrn_measured_fraction_theta_max 0.999
_diffrn_measurement_device_type
;
Nonius Kappa CCD
;
_diffrn_measurement_method '\f & \w scans'
_diffrn_radiation_monochromator graphite
_diffrn_radiation_type 'Mo K\a'
_diffrn_radiation_wavelength 0.71073
_diffrn_reflns_av_R_equivalents 0.09
_diffrn_reflns_limit_h_max 14
_diffrn_reflns_limit_h_min -14
_diffrn_reflns_limit_k_max 14
_diffrn_reflns_limit_k_min -14
_diffrn_reflns_limit_l_max 16
_diffrn_reflns_limit_l_min -16
_diffrn_reflns_number 47306
_diffrn_reflns_theta_full 28.998
_diffrn_reflns_theta_max 28.998
_diffrn_reflns_theta_min 3.105
_diffrn_standards_decay_% 0.00
_diffrn_standards_interval_count 0
_diffrn_standards_interval_time 0
_diffrn_standards_number 0
_exptl_absorpt_coefficient_mu 4.925
_exptl_absorpt_correction_T_max 0.61
_exptl_absorpt_correction_T_min 0.37
_exptl_absorpt_correction_type multi-scan
_exptl_absorpt_process_details
;
Denzo/Scalepack (Otwinowski & Minor, 1996)
;
_exptl_crystal_colour ' darkgreen '
_exptl_crystal_density_diffrn 2.251
_exptl_crystal_description ' plate '
_exptl_crystal_F_000 788
_exptl_crystal_size_max 0.30
_exptl_crystal_size_mid 0.20
_exptl_crystal_size_min 0.10
_refine_diff_density_max 0.65
_refine_diff_density_min -0.64
_refine_ls_extinction_method None
_refine_ls_goodness_of_fit_ref 0.9863
_refine_ls_hydrogen_treatment mixed
_refine_ls_matrix_type full
_refine_ls_number_parameters 351
_refine_ls_number_reflns 4521
_refine_ls_number_restraints 58
_refine_ls_R_factor_all 0.0238
_refine_ls_R_factor_gt 0.0219
_refine_ls_shift/su_max 0.041771
_refine_ls_structure_factor_coef F
_refine_ls_weighting_details
;
Method, part 1, Chebychev polynomial, (Watkin, 1994, Prince, 1982)
[weight] = 1.0/[A~0~*T~0~(x)+A~1~*T~1~(x) ... +A~n-1~]*T~n-1~(x)]
where A~i~ are the Chebychev coefficients listed below and x= Fcalc/Fmax
Method = Robust Weighting (Prince, 1982)
W = [weight] * [1-(deltaF/6*sigmaF)^2^]^2^
A~i~ are:
2.26 -0.617 1.72
;
_refine_ls_weighting_scheme calc
_refine_ls_wR_factor_all 0.0275
_refine_ls_wR_factor_gt 0.0263
_refine_ls_wR_factor_ref 0.0263
_reflns_limit_h_max 13
_reflns_limit_h_min -14
_reflns_limit_k_max 13
_reflns_limit_k_min -14
_reflns_limit_l_max 16
_reflns_limit_l_min 0
_reflns_number_gt 4521
_reflns_number_total 6241
_reflns_threshold_expression I>3.00u(I)
_cod_data_source_file b408277jsup1.cif
_cod_data_source_block hexol
_cod_depositor_comments
;
The following automatic conversions were performed:

'_symmetry_cell_setting' value 'Triclinic' changed to 'triclinic'
according to /home/saulius/struct/CIF-dictionaries/cif_core.dic
dictionary named 'cif_core.dic' version 2.4.2 from 2011-04-26.

Automatic conversion script
Id: cif_fix_values 1891 2012-01-12 08:04:46Z andrius 
;
_cod_original_sg_symbol_H-M 'P -1 '
_cod_original_formula_sum ' H58 Co6 N14 O14 Zn4 Cl14'
_cod_database_code 7111393

loop_
_symmetry_equiv_pos_as_xyz
x,y,z
-x,-y,-z

loop_
_atom_site_label
_atom_site_type_symbol
_atom_site_fract_x
_atom_site_fract_y
_atom_site_fract_z
_atom_site_U_iso_or_equiv
_atom_site_occupancy
_atom_site_adp_type
_atom_site_refinement_flags_posn
_atom_site_refinement_flags_adp
_atom_site_disorder_group
Co1 Co 0.49310(3) 0.64765(3) 0.71522(3) 0.0097 1.0000 Uani . . 0
Co2 Co 0.59692(3) 0.44016(3) 0.55304(3) 0.0079 1.0000 Uani . . 0
Co3 Co 0.79560(3) 0.31435(3) 0.66069(3) 0.0103 1.0000 Uani . . 0
O1 O 0.56910(14) 0.61965(15) 0.58233(13) 0.0095 1.0000 Uani . . 0
O2 O 0.32536(15) 0.58207(15) 0.57705(14) 0.0112 1.0000 Uani D U 0
O3 O 0.51683(15) 0.46498(15) 0.68227(14) 0.0110 1.0000 Uani D U 0
O4 O 0.77339(15) 0.49512(15) 0.68292(14) 0.0117 1.0000 Uani D U 0
O5 O 0.62054(15) 0.25796(15) 0.53383(14) 0.0116 1.0000 Uani D U 0
O6 O 0.2533(2) 0.1518(2) 0.34358(19) 0.0282 1.0000 Uani D U 0
N1 N 0.4722(2) 0.8334(2) 0.74049(19) 0.0167 1.0000 Uani D U 0
N2 N 0.4027(2) 0.6501(2) 0.83841(19) 0.0180 1.0000 Uani D U 0
N3 N 0.6720(2) 0.7162(2) 0.84543(18) 0.0156 1.0000 Uani D U 0
N4 N 0.7201(2) 0.3497(2) 0.79952(19) 0.0180 1.0000 Uani D U 0
N5 N 0.9790(2) 0.3864(2) 0.7842(2) 0.0182 1.0000 Uani D U 0
N6 N 0.7986(2) 0.1245(2) 0.6330(2) 0.0206 1.0000 Uani D U 0
N7 N 0.8652(2) 0.2850(2) 0.52118(18) 0.0146 1.0000 Uani D U 0
Zn1 Zn 0.27771(3) 0.20105(3) 0.72654(3) 0.0183 1.0000 Uani . . 0
Cl1 Cl 0.20046(6) 0.31451(6) 0.60433(6) 0.0202 1.0000 Uani . . 0
Cl2 Cl 0.33810(8) 0.37285(7) 0.92550(6) 0.0350 1.0000 Uani . . 0
Cl3 Cl 0.10154(7) 0.03357(7) 0.67817(7) 0.0313 1.0000 Uani . . 0
Cl4 Cl 0.44329(6) 0.10561(7) 0.65689(7) 0.0273 1.0000 Uani . . 0
Zn2 Zn 0.09178(3) 0.81357(3) 0.88000(3) 0.0207 1.0000 Uani . . 0
Cl5 Cl 0.02792(8) 0.73120(8) 1.00618(7) 0.0347 1.0000 Uani . . 0
Cl6 Cl 0.05485(6) 0.63386(6) 0.68868(6) 0.0217 1.0000 Uani . . 0
Cl7 Cl 0.30275(7) 0.94412(7) 0.97144(7) 0.0371 1.0000 Uani . . 0
O7 O -0.0372(2) 0.9329(2) 0.8583(2) 0.0347 1.0000 Uani D U 0
H2 H 0.285(3) 0.5134(19) 0.566(3) 0.022(7) 1.0000 Uiso D U 0
H3 H 0.4461(17) 0.417(3) 0.654(3) 0.021(7) 1.0000 Uiso D U 0
H4 H 0.828(3) 0.528(3) 0.665(3) 0.027(8) 1.0000 Uiso D U 0
H5 H 0.567(2) 0.219(3) 0.547(3) 0.015(7) 1.0000 Uiso D U 0
H6 H 0.309(3) 0.228(2) 0.372(3) 0.037(9) 1.0000 Uiso D U 0
H7 H 0.225(3) 0.173(3) 0.407(2) 0.026(8) 1.0000 Uiso D U 0
H8 H -0.107(2) 0.901(3) 0.792(2) 0.027(8) 1.0000 Uiso D U 0
H9 H 0.008(4) 1.013(2) 0.882(4) 0.059(11) 1.0000 Uiso D U 0
H11 H 0.445(3) 0.834(4) 0.6692(18) 0.031(8) 1.0000 Uiso D U 0
H12 H 0.416(2) 0.860(3) 0.778(3) 0.021(7) 1.0000 Uiso D U 0
H13 H 0.547(2) 0.890(3) 0.779(3) 0.038(9) 1.0000 Uiso D U 0
H21 H 0.3194(13) 0.616(4) 0.798(3) 0.033(8) 1.0000 Uiso D U 0
H22 H 0.413(4) 0.7296(18) 0.898(2) 0.034(8) 1.0000 Uiso D U 0
H23 H 0.424(4) 0.591(3) 0.864(3) 0.034(8) 1.0000 Uiso D U 0
H31 H 0.708(4) 0.7988(16) 0.869(4) 0.038(9) 1.0000 Uiso D U 0
H32 H 0.669(3) 0.702(3) 0.907(2) 0.019(7) 1.0000 Uiso D U 0
H33 H 0.725(3) 0.671(3) 0.813(3) 0.021(7) 1.0000 Uiso D U 0
H41 H 0.679(4) 0.414(3) 0.811(4) 0.050(10) 1.0000 Uiso D U 0
H42 H 0.774(4) 0.365(5) 0.871(2) 0.066(12) 1.0000 Uiso D U 0
H43 H 0.663(3) 0.277(3) 0.777(4) 0.045(10) 1.0000 Uiso D U 0
H51 H 0.990(4) 0.4709(14) 0.834(3) 0.033(8) 1.0000 Uiso D U 0
H52 H 0.997(3) 0.345(3) 0.830(3) 0.030(8) 1.0000 Uiso D U 0
H53 H 1.040(3) 0.385(4) 0.751(4) 0.046(10) 1.0000 Uiso D U 0
H61 H 0.775(4) 0.098(4) 0.682(3) 0.043(9) 1.0000 Uiso D U 0
H62 H 0.870(2) 0.100(3) 0.622(3) 0.028(8) 1.0000 Uiso D U 0
H63 H 0.739(3) 0.075(3) 0.5614(19) 0.037(9) 1.0000 Uiso D U 0
H71 H 0.9446(17) 0.328(4) 0.542(4) 0.040(9) 1.0000 Uiso D U 0
H72 H 0.864(4) 0.2017(15) 0.477(3) 0.038(9) 1.0000 Uiso D U 0
H73 H 0.822(3) 0.317(3) 0.475(3) 0.021(7) 1.0000 Uiso D U 0

loop_
_atom_site_aniso_label
_atom_site_aniso_U_11
_atom_site_aniso_U_22
_atom_site_aniso_U_33
_atom_site_aniso_U_23
_atom_site_aniso_U_13
_atom_site_aniso_U_12
Co1 0.01196(13) 0.00964(12) 0.00893(12) 0.00445(10) 0.00433(10) 0.00469(10)
Co2 0.00879(12) 0.00763(12) 0.00876(12) 0.00453(10) 0.00330(9) 0.00335(9)
Co3 0.01053(13) 0.01159(13) 0.01226(13) 0.00784(10) 0.00431(10) 0.00512(10)
O1 0.0102(6) 0.0096(6) 0.0100(6) 0.0050(5) 0.0040(5) 0.0032(5)
O2 0.0106(7) 0.0127(7) 0.0136(7) 0.0077(6) 0.0057(5) 0.0041(5)
O3 0.0109(7) 0.0118(7) 0.0126(7) 0.0067(6) 0.0051(5) 0.0038(5)
O4 0.0099(7) 0.0117(7) 0.0143(7) 0.0071(6) 0.0031(5) 0.0024(5)
O5 0.0115(7) 0.0108(6) 0.0147(7) 0.0079(6) 0.0041(5) 0.0030(5)
O6 0.0329(10) 0.0219(9) 0.0236(9) 0.0075(8) 0.0081(8) -0.0071(8)
N1 0.0222(10) 0.0129(8) 0.0154(9) 0.0059(7) 0.0066(8) 0.0076(7)
N2 0.0231(10) 0.0201(10) 0.0156(9) 0.0092(8) 0.0106(8) 0.0097(8)
N3 0.0176(9) 0.0144(9) 0.0133(9) 0.0056(7) 0.0040(7) 0.0040(7)
N4 0.0171(9) 0.0244(10) 0.0170(9) 0.0121(8) 0.0077(8) 0.0054(8)
N5 0.0149(9) 0.0222(10) 0.0204(10) 0.0147(8) 0.0018(7) 0.0050(8)
N6 0.0206(10) 0.0176(9) 0.0297(11) 0.0155(9) 0.0083(9) 0.0089(8)
N7 0.0153(9) 0.0180(9) 0.0166(9) 0.0108(8) 0.0085(7) 0.0077(7)
Zn1 0.01914(13) 0.01852(13) 0.02009(13) 0.01087(11) 0.00703(10) 0.00517(10)
Cl1 0.0190(2) 0.0232(3) 0.0257(3) 0.0165(2) 0.0089(2) 0.0069(2)
Cl2 0.0491(4) 0.0312(3) 0.0184(3) 0.0109(3) 0.0040(3) 0.0014(3)
Cl3 0.0246(3) 0.0235(3) 0.0483(4) 0.0171(3) 0.0148(3) 0.0035(2)
Cl4 0.0228(3) 0.0230(3) 0.0442(4) 0.0184(3) 0.0165(3) 0.0091(2)
Zn2 0.01908(13) 0.02164(14) 0.02014(14) 0.00884(11) 0.00527(11) 0.00505(10)
Cl5 0.0531(4) 0.0376(4) 0.0254(3) 0.0221(3) 0.0166(3) 0.0157(3)
Cl6 0.0232(3) 0.0198(3) 0.0215(3) 0.0071(2) 0.0116(2) 0.0008(2)
Cl7 0.0220(3) 0.0240(3) 0.0389(4) -0.0078(3) 0.0069(3) 0.0016(2)
O7 0.0436(13) 0.0262(10) 0.0263(10) 0.0100(9) 0.0005(9) 0.0138(9)

loop_
_atom_type_symbol
_atom_type_scat_dispersion_real
_atom_type_scat_dispersion_imag
_atom_type_scat_Cromer_Mann_a1
_atom_type_scat_Cromer_Mann_b1
_atom_type_scat_Cromer_Mann_a2
_atom_type_scat_Cromer_Mann_b2
_atom_type_scat_Cromer_Mann_a3
_atom_type_scat_Cromer_Mann_b3
_atom_type_scat_Cromer_Mann_a4
_atom_type_scat_Cromer_Mann_b4
_atom_type_scat_Cromer_Mann_c
_atom_type_scat_source
'C   ' 0.0033 0.0016 2.3100 20.8439 1.0200 10.2075 1.5886 0.5687 0.8650 51.6512 0.2156 International_Tables_Vol_IV_Table_2.2B
'H   ' 0.0000 0.0000 0.4930 10.5109 0.3229 26.1257 0.1402 3.1424 0.0408 57.7997 0.0030 International_Tables_Vol_IV_Table_2.2B
'Co  ' 0.2990 0.9730 12.2841 4.2791 7.3409 0.2784 4.0034 13.5359 2.3488 71.1692 1.0118 International_Tables_Vol_IV_Table_2.2B
'N   ' 0.0061 0.0033 12.2126 0.0057 3.1322 9.8933 2.0125 28.9975 1.1663 0.5826 -11.5290 International_Tables_Vol_IV_Table_2.2B
'O   ' 0.0106 0.0060 3.0485 13.2771 2.2868 5.7011 1.5463 0.3239 0.8670 32.9089 0.2508 International_Tables_Vol_IV_Table_2.2B
'Cl  ' 0.1484 0.1585 11.4604 0.0104 7.1964 1.1662 6.2556 18.5194 1.6455 47.7784 -9.5574 International_Tables_Vol_IV_Table_2.2B
'Zn  ' 0.2220 1.4310 14.0743 3.2655 7.0318 0.2333 5.1652 10.3163 2.4100 58.7097 1.3041 International_Tables_Vol_IV_Table_2.2B

loop_
_geom_angle_atom_site_label_1
_geom_angle_site_symmetry_1
_geom_angle_atom_site_label_2
_geom_angle_atom_site_label_3
_geom_angle_site_symmetry_3
_geom_angle
_geom_angle_publ_flag
Co2 2_666 Co1 Co2 . 59.260(13) yes
Co2 2_666 Co1 O1 . 41.17(4) yes
Co2 . Co1 O1 . 41.64(4) yes
Co2 2_666 Co1 O2 . 41.65(4) yes
Co2 . Co1 O2 . 88.07(5) yes
O1 . Co1 O2 . 82.80(6) yes
Co2 2_666 Co1 O3 . 88.67(5) yes
Co2 . Co1 O3 . 42.01(4) yes
O1 . Co1 O3 . 83.62(6) yes
O2 . Co1 O3 . 92.91(7) yes
Co2 2_666 Co1 N1 . 88.61(6) yes
Co2 . Co1 N1 . 134.68(6) yes
O1 . Co1 N1 . 93.05(7) yes
O2 . Co1 N1 . 86.33(8) yes
O3 . Co1 N1 . 176.66(7) yes
Co2 2_666 Co1 N2 . 134.42(6) yes
Co2 . Co1 N2 . 132.13(6) yes
O1 . Co1 N2 . 172.31(8) yes
O2 . Co1 N2 . 92.97(8) yes
O3 . Co1 N2 . 90.20(8) yes
Co2 2_666 Co1 N3 . 133.22(6) yes
Co2 . Co1 N3 . 88.88(6) yes
O1 . Co1 N3 . 92.11(7) yes
O2 . Co1 N3 . 174.78(7) yes
O3 . Co1 N3 . 87.65(7) yes
N1 . Co1 N2 . 93.08(9) yes
N1 . Co1 N3 . 92.81(8) yes
N2 . Co1 N3 . 92.21(9) yes
Co1 2_666 Co2 Co1 . 120.740(13) yes
Co1 2_666 Co2 Co2 2_666 60.133(13) yes
Co1 . Co2 Co2 2_666 60.607(13) yes
Co1 2_666 Co2 O2 2_666 41.85(5) yes
Co1 . Co2 O2 2_666 136.92(5) yes
Co2 2_666 Co2 O2 2_666 88.96(5) yes
Co1 2_666 Co2 O1 2_666 41.81(4) yes
Co1 . Co2 O1 2_666 90.79(5) yes
Co2 2_666 Co2 O1 2_666 42.12(4) yes
O2 2_666 Co2 O1 2_666 83.64(6) yes
Co1 2_666 Co2 Co3 . 119.512(14) yes
Co1 . Co2 Co3 . 119.747(14) yes
Co2 2_666 Co2 Co3 . 179.501(17) yes
O2 2_666 Co2 Co3 . 90.93(5) yes
O1 2_666 Co2 Co3 . 137.38(4) yes
Co1 2_666 Co2 O1 . 90.27(4) yes
Co1 . Co2 O1 . 42.14(4) yes
Co2 2_666 Co2 O1 . 41.98(4) yes
O2 2_666 Co2 O1 . 94.79(6) yes
O1 2_666 Co2 O1 . 84.10(7) yes
Co1 2_666 Co2 O3 . 137.43(5) yes
Co1 . Co2 O3 . 42.01(4) yes
Co2 2_666 Co2 O3 . 89.82(5) yes
O2 2_666 Co2 O3 . 178.75(6) yes
O1 2_666 Co2 O3 . 95.62(6) yes
Co1 2_666 Co2 O4 . 134.35(5) yes
Co1 . Co2 O4 . 93.05(5) yes
Co2 2_666 Co2 O4 . 139.67(5) yes
O2 2_666 Co2 O4 . 92.58(7) yes
O1 2_666 Co2 O4 . 175.91(6) yes
Co1 2_666 Co2 O5 . 93.22(5) yes
Co1 . Co2 O5 . 133.49(5) yes
Co2 2_666 Co2 O5 . 138.71(5) yes
O2 2_666 Co2 O5 . 89.58(6) yes
O1 2_666 Co2 O5 . 96.75(6) yes
Co3 . Co2 O1 . 138.52(5) yes
Co3 . Co2 O3 . 90.29(5) yes
O1 . Co2 O3 . 84.13(6) yes
Co3 . Co2 O4 . 40.82(4) yes
O1 . Co2 O4 . 97.82(6) yes
O3 . Co2 O4 . 88.18(7) yes
Co3 . Co2 O5 . 40.80(5) yes
O1 . Co2 O5 . 175.62(6) yes
O3 . Co2 O5 . 91.51(6) yes
O4 . Co2 O5 . 81.62(6) yes
Co2 . Co3 O4 . 41.52(5) yes
Co2 . Co3 O5 . 41.56(4) yes
O4 . Co3 O5 . 83.08(6) yes
Co2 . Co3 N4 . 89.78(6) yes
O4 . Co3 N4 . 85.71(8) yes
O5 . Co3 N4 . 93.21(8) yes
Co2 . Co3 N5 . 133.54(6) yes
O4 . Co3 N5 . 92.19(8) yes
O5 . Co3 N5 . 173.93(7) yes
N4 . Co3 N5 . 90.21(9) yes
Co2 . Co3 N6 . 133.51(7) yes
O4 . Co3 N6 . 174.29(8) yes
O5 . Co3 N6 . 91.98(8) yes
N4 . Co3 N6 . 91.75(9) yes
N5 . Co3 N6 . 92.93(9) yes
Co2 . Co3 N7 . 87.58(6) yes
O4 . Co3 N7 . 91.96(7) yes
O5 . Co3 N7 . 85.18(8) yes
N4 . Co3 N7 . 177.31(8) yes
N5 . Co3 N7 . 91.21(9) yes
N6 . Co3 N7 . 90.46(9) yes
Co1 . O1 Co2 . 96.23(6) yes
Co1 . O1 Co2 2_666 97.02(7) yes
Co2 . O1 Co2 2_666 95.90(7) yes
Co1 . O2 Co2 2_666 96.50(7) yes
Co1 . O2 H2 . 112(2) no
Co2 2_666 O2 H2 . 112(2) no
Co1 . O3 Co2 . 95.98(7) yes
Co1 . O3 H3 . 108(2) no
Co2 . O3 H3 . 111(2) no
Co2 . O4 Co3 . 97.66(7) yes
Co2 . O4 H4 . 111(3) no
Co3 . O4 H4 . 110(3) no
Co2 . O5 Co3 . 97.64(7) yes
Co2 . O5 H5 . 115(2) no
Co3 . O5 H5 . 113(2) no
H6 . O6 H7 . 97(3) no
Co1 . N1 H11 . 110(2) no
Co1 . N1 H12 . 112(2) no
H11 . N1 H12 . 108(3) no
Co1 . N1 H13 . 111(3) no
H11 . N1 H13 . 105(3) no
H12 . N1 H13 . 111(3) no
Co1 . N2 H21 . 108(3) no
Co1 . N2 H22 . 114(3) no
H21 . N2 H22 . 110(4) no
Co1 . N2 H23 . 110(3) no
H21 . N2 H23 . 100(3) no
H22 . N2 H23 . 114(4) no
Co1 . N3 H31 . 115(3) no
Co1 . N3 H32 . 110(2) no
H31 . N3 H32 . 112(3) no
Co1 . N3 H33 . 107(2) no
H31 . N3 H33 . 104(3) no
H32 . N3 H33 . 108(3) no
Co3 . N4 H41 . 112(3) no
Co3 . N4 H42 . 117(3) no
H41 . N4 H42 . 108(4) no
Co3 . N4 H43 . 106(3) no
H41 . N4 H43 . 108(4) no
H42 . N4 H43 . 105(4) no
Co3 . N5 H51 . 111(3) no
Co3 . N5 H52 . 113(2) no
H51 . N5 H52 . 107(3) no
Co3 . N5 H53 . 114(3) no
H51 . N5 H53 . 103(4) no
H52 . N5 H53 . 108(4) no
Co3 . N6 H61 . 118(3) no
Co3 . N6 H62 . 114(2) no
H61 . N6 H62 . 111(4) no
Co3 . N6 H63 . 105(3) no
H61 . N6 H63 . 103(4) no
H62 . N6 H63 . 103(3) no
Co3 . N7 H71 . 116(3) no
Co3 . N7 H72 . 113(3) no
H71 . N7 H72 . 106(4) no
Co3 . N7 H73 . 110(2) no
H71 . N7 H73 . 101(3) no
H72 . N7 H73 . 110(3) no
Cl1 . Zn1 Cl2 . 101.82(3) yes
Cl1 . Zn1 Cl3 . 106.45(3) yes
Cl2 . Zn1 Cl3 . 114.15(3) yes
Cl1 . Zn1 Cl4 . 104.95(3) yes
Cl2 . Zn1 Cl4 . 118.06(3) yes
Cl3 . Zn1 Cl4 . 109.95(3) yes
Cl5 . Zn2 Cl6 . 108.07(3) yes
Cl5 . Zn2 Cl7 . 112.95(3) yes
Cl6 . Zn2 Cl7 . 114.48(3) yes
Cl5 . Zn2 O7 . 104.12(8) yes
Cl6 . Zn2 O7 . 108.30(6) yes
Cl7 . Zn2 O7 . 108.33(7) yes
Zn2 . O7 H8 . 120(2) no
Zn2 . O7 H9 . 108(3) no
H8 . O7 H9 . 117(4) no

loop_
_geom_bond_atom_site_label_1
_geom_bond_atom_site_label_2
_geom_bond_site_symmetry_2
_geom_bond_distance
_geom_bond_publ_flag
Co1 Co2 2_666 2.8369(4) yes
Co1 Co2 . 2.8236(5) yes
Co1 O1 . 1.9056(14) yes
Co1 O2 . 1.9050(15) yes
Co1 O3 . 1.9000(15) yes
Co1 N1 . 1.9447(19) yes
Co1 N2 . 1.960(2) yes
Co1 N3 . 1.941(2) yes
Co2 Co2 2_666 2.7985(6) yes
Co2 O2 2_666 1.8975(15) yes
Co2 O1 2_666 1.8817(15) yes
Co2 Co3 . 2.8867(4) yes
Co2 O1 . 1.8871(14) yes
Co2 O3 . 1.8999(15) yes
Co2 O4 . 1.9309(15) yes
Co2 O5 . 1.9322(15) yes
Co3 O4 . 1.9040(15) yes
Co3 O5 . 1.9031(15) yes
Co3 N4 . 1.955(2) yes
Co3 N5 . 1.944(2) yes
Co3 N6 . 1.945(2) yes
Co3 N7 . 1.9331(19) yes
O2 H2 . 0.765(10) no
O3 H3 . 0.768(10) no
O4 H4 . 0.764(10) no
O5 H5 . 0.764(10) no
O6 H6 . 0.842(10) no
O6 H7 . 0.845(10) no
N1 H11 . 0.839(10) no
N1 H12 . 0.838(10) no
N1 H13 . 0.835(10) no
N2 H21 . 0.839(10) no
N2 H22 . 0.839(10) no
N2 H23 . 0.836(10) no
N3 H31 . 0.837(10) no
N3 H32 . 0.837(10) no
N3 H33 . 0.841(10) no
N4 H41 . 0.833(10) no
N4 H42 . 0.834(10) no
N4 H43 . 0.838(10) no
N5 H51 . 0.837(10) no
N5 H52 . 0.837(10) no
N5 H53 . 0.838(10) no
N6 H61 . 0.837(10) no
N6 H62 . 0.839(10) no
N6 H63 . 0.839(10) no
N7 H71 . 0.835(10) no
N7 H72 . 0.835(10) no
N7 H73 . 0.834(10) no
Zn1 Cl1 . 2.3186(6) yes
Zn1 Cl2 . 2.2316(8) yes
Zn1 Cl3 . 2.2383(7) yes
Zn1 Cl4 . 2.2601(7) yes
Zn2 Cl5 . 2.2682(7) yes
Zn2 Cl6 . 2.2359(7) yes
Zn2 Cl7 . 2.2291(8) yes
Zn2 O7 . 1.979(2) yes
O7 H8 . 0.847(10) no
O7 H9 . 0.844(10) no
